data_7018389
loop_
_publ_author_name
'Fu, Hai'
'Lu, Ying'
'Wang, Zhenli'
'Liang, Chang'
'Zhang, Zhi-Ming'
'Wang, Enbo'

_publ_section_title
;
 Three hybrid networks based on octamolybdate: Ionothermal synthesis,
 structure and photocatalytic properties.
;
_journal_issue 14
_journal_name_full 'Dalton transactions (Cambridge, England : 2003)'
_journal_page_first 4084
_journal_page_last 4090
_journal_paper_doi 10.1039/c2dt11912a
_journal_volume 41
_journal_year 2012
_chemical_formula_sum 'C36 H36 Cu4 Mo8 N18 O26'
_chemical_formula_weight 2158.51
_chemical_name_systematic
;
?
;
_space_group_IT_number 2
_symmetry_cell_setting triclinic
_symmetry_space_group_name_Hall '-P 1'
_symmetry_space_group_name_H-M 'P -1'
_atom_sites_solution_hydrogens geom
_atom_sites_solution_primary direct
_atom_sites_solution_secondary difmap
_audit_creation_method SHELXL-97
_cell_angle_alpha 88.61(3)
_cell_angle_beta 70.12(3)
_cell_angle_gamma 73.73(3)
_cell_formula_units_Z 2
_cell_length_a 12.469(3)
_cell_length_b 13.905(3)
_cell_length_c 18.135(4)
_cell_measurement_temperature 150(2)
_cell_measurement_theta_min 0.371
_cell_volume 2829.7(13)
_computing_molecular_graphics 'SHELXS-97 (Sheldrick, 1990)'
_computing_publication_material 'SHELXS-97 (Sheldrick, 1990)'
_computing_structure_refinement 'SHELXL-97 (Sheldrick, 1997)'
_computing_structure_solution 'SHELXS-97 (Sheldrick, 1990)'
_diffrn_ambient_temperature 150(2)
_diffrn_measured_fraction_theta_full 0.927
_diffrn_measured_fraction_theta_max 0.927
_diffrn_measurement_device_type 'Bruker APEX area-detector diffractometer'
_diffrn_measurement_method '\f and \w scan'
_diffrn_radiation_monochromator graphite
_diffrn_radiation_source 'fine-focus sealed tube'
_diffrn_radiation_type MoK\a
_diffrn_radiation_wavelength 0.71073
_diffrn_reflns_av_R_equivalents 0.0741
_diffrn_reflns_av_sigmaI/netI 0.1026
_diffrn_reflns_limit_h_max 14
_diffrn_reflns_limit_h_min -14
_diffrn_reflns_limit_k_max 16
_diffrn_reflns_limit_k_min -16
_diffrn_reflns_limit_l_max 19
_diffrn_reflns_limit_l_min -21
_diffrn_reflns_number 18597
_diffrn_reflns_theta_full 25.00
_diffrn_reflns_theta_max 25.00
_diffrn_reflns_theta_min 3.06
_diffrn_standards_decay_% 0
_diffrn_standards_interval_time 0
_diffrn_standards_number 0
_exptl_absorpt_coefficient_mu 3.276
_exptl_absorpt_correction_T_max 0.519
_exptl_absorpt_correction_T_min 0.46
_exptl_absorpt_correction_type multi-scan
_exptl_crystal_colour brown
_exptl_crystal_density_diffrn 2.533
_exptl_crystal_density_method 'not measured'
_exptl_crystal_description block
_exptl_crystal_F_000 2076
_exptl_crystal_size_max 0.30
_exptl_crystal_size_mid 0.20
_exptl_crystal_size_min 0.20
_refine_diff_density_max 1.187
_refine_diff_density_min -1.049
_refine_diff_density_rms 0.255
_refine_ls_extinction_coef SHELXL
_refine_ls_extinction_method none
_refine_ls_goodness_of_fit_ref 1.058
_refine_ls_hydrogen_treatment constr
_refine_ls_matrix_type full
_refine_ls_number_parameters 819
_refine_ls_number_reflns 9239
_refine_ls_number_restraints 0
_refine_ls_restrained_S_all 1.058
_refine_ls_R_factor_all 0.1079
_refine_ls_R_factor_gt 0.0635
_refine_ls_shift/su_max 0.001
_refine_ls_shift/su_mean 0.000
_refine_ls_structure_factor_coef Fsqd
_refine_ls_weighting_details 'calc w=1/[\s^2^(Fo^2^)+(0.1028P)^2^+0.0000P] where P=(Fo^2^+2Fc^2^)/3'
_refine_ls_weighting_scheme calc
_refine_ls_wR_factor_gt 0.1604
_refine_ls_wR_factor_ref 0.1937
_reflns_number_gt 5909
_reflns_number_total 9239
_reflns_threshold_expression >2sigma(I)
_cod_data_source_file c2dt11912a.txt
_cod_data_source_block 1
_cod_original_cell_volume 2829.9(10)
_cod_original_sg_symbol_H-M P-1
_cod_database_code 7018389

loop_
_symmetry_equiv_pos_as_xyz
'x, y, z'
'-x, -y, -z'

loop_
_atom_site_label
_atom_site_type_symbol
_atom_site_fract_x
_atom_site_fract_y
_atom_site_fract_z
_atom_site_U_iso_or_equiv
_atom_site_adp_type
_atom_site_occupancy
_atom_site_symmetry_multiplicity
_atom_site_calc_flag
_atom_site_refinement_flags
Mo1 Mo -1.51493(10) -0.39065(8) 0.05602(7) 0.0214(3) Uani 1 1 d .
Mo2 Mo -1.75435(10) -0.41827(8) 0.04116(7) 0.0240(3) Uani 1 1 d .
Mo3 Mo -1.77907(10) -0.91558(8) -0.49121(7) 0.0259(3) Uani 1 1 d .
Mo4 Mo -1.50303(10) -0.87188(8) -0.47200(7) 0.0260(3) Uani 1 1 d .
Mo5 Mo -1.63090(11) -0.41985(9) -0.14913(7) 0.0272(3) Uani 1 1 d .
Mo6 Mo -1.38803(10) -0.39627(8) -0.13197(7) 0.0245(3) Uani 1 1 d .
Mo7 Mo -1.71773(10) -1.00741(9) -0.33279(7) 0.0282(3) Uani 1 1 d .
Mo8 Mo -1.56265(12) -0.90862(10) -0.66413(8) 0.0386(4) Uani 1 1 d .
Cu1 Cu -1.46432(19) -0.28521(17) -0.77490(12) 0.0493(5) Uani 1 1 d .
Cu2 Cu -2.37756(18) -0.95043(16) -0.15770(15) 0.0548(6) Uani 1 1 d .
Cu3 Cu -1.62981(17) -0.54376(15) -0.34318(14) 0.0463(5) Uani 1 1 d .
Cu4 Cu -1.98483(19) -0.76625(14) -0.27841(14) 0.0450(5) Uani 1 1 d .
O26 O -1.5380(11) -0.8074(9) -0.7090(7) 0.062(4) Uani 1 1 d .
O25 O -1.6586(8) -0.4301(6) 0.1105(5) 0.0223(19) Uani 1 1 d .
O24 O -1.4643(8) -0.4326(7) -0.1958(6) 0.031(2) Uani 1 1 d .
O23 O -1.4590(8) -0.4128(6) 0.1333(5) 0.027(2) Uani 1 1 d .
O22 O -1.4446(9) -0.2708(7) -0.1190(6) 0.038(3) Uani 1 1 d .
O21 O -1.8052(8) -0.2921(7) 0.0494(6) 0.038(3) Uani 1 1 d .
O20 O -1.5575(8) -0.4275(6) -0.0407(5) 0.024(2) Uani 1 1 d .
O19 O -1.3626(7) -0.4137(6) -0.0277(5) 0.024(2) Uani 1 1 d .
O18 O -1.6870(10) -0.2936(7) -0.1429(7) 0.045(3) Uani 1 1 d .
O17 O -1.7518(8) -0.4494(6) -0.0612(5) 0.025(2) Uani 1 1 d .
O16 O -1.5685(9) -0.2637(6) 0.0617(6) 0.035(2) Uani 1 1 d .
O15 O -1.2454(9) -0.4190(7) -0.1954(6) 0.035(2) Uani 1 1 d .
O14 O -1.8214(9) -0.9008(7) -0.2802(6) 0.037(3) Uani 1 1 d .
O13 O -1.6854(9) -0.8485(7) -0.5689(6) 0.035(2) Uani 1 1 d .
O12 O -1.8839(9) -0.8164(7) -0.4294(6) 0.038(3) Uani 1 1 d .
O11 O -1.8537(9) -0.9548(7) -0.5416(6) 0.034(2) Uani 1 1 d .
O10 O -1.7764(8) -1.0157(6) -0.4155(6) 0.028(2) Uani 1 1 d .
O9 O -1.6432(8) -0.8983(7) -0.4308(6) 0.032(2) Uani 1 1 d .
O8 O -1.8728(9) -0.4574(8) 0.0965(7) 0.042(3) Uani 1 1 d .
O7 O -1.4002(8) -0.9566(7) -0.4376(5) 0.032(2) Uani 1 1 d .
O6 O -1.6586(10) -0.4612(9) -0.2293(7) 0.050(3) Uani 1 1 d .
O5 O -1.4524(9) -0.8871(8) -0.5791(6) 0.042(3) Uani 1 1 d .
O4 O -1.4129(9) -1.0046(8) -0.6966(6) 0.041(3) Uani 1 1 d .
O3 O -1.7543(10) -1.1029(8) -0.2823(6) 0.044(3) Uani 1 1 d .
O2 O -1.5221(10) -0.7517(7) -0.4413(7) 0.047(3) Uani 1 1 d .
O1 O -1.6296(11) -0.9603(11) -0.7120(8) 0.073(4) Uani 1 1 d .
C1 C -2.1934(12) -0.8428(10) -0.2079(9) 0.030(3) Uani 1 1 d .
H1A H -2.2421 -0.7826 -0.1761 0.036 Uiso 1 1 calc R
C2 C -2.0474(12) -0.9483(9) -0.2911(9) 0.033(3) Uani 1 1 d .
H2A H -1.9731 -0.9781 -0.3314 0.039 Uiso 1 1 calc R
C3 C -2.1209(12) -1.1003(9) -0.2700(9) 0.028(3) Uani 1 1 d .
H3A H -2.0523 -1.1310 -0.3181 0.034 Uiso 1 1 calc R
H3B H -2.1940 -1.1061 -0.2775 0.034 Uiso 1 1 calc R
C4 C -2.1043(12) -1.1578(9) -0.1984(8) 0.027(3) Uani 1 1 d .
C5 C -2.1820(13) -1.2119(10) -0.1598(9) 0.034(3) Uani 1 1 d .
H5A H -2.2481 -1.2108 -0.1749 0.041 Uiso 1 1 calc R
C6 C -2.0140(13) -1.1567(10) -0.1711(9) 0.033(3) Uani 1 1 d .
H6A H -1.9623 -1.1172 -0.1951 0.039 Uiso 1 1 calc R
C8 C -2.1624(12) -1.2676(9) -0.0989(7) 0.026(3) Uani 1 1 d .
H8A H -2.2130 -1.3078 -0.0747 0.032 Uiso 1 1 calc R
C7 C -1.9976(13) -1.2110(9) -0.1109(8) 0.029(3) Uiso 1 1 d .
H7A H -1.9328 -1.2106 -0.0947 0.035 Uiso 1 1 calc R
C9 C -2.0717(12) -1.2663(10) -0.0728(8) 0.029(3) Uani 1 1 d .
C10 C -2.0511(14) -1.3290(13) -0.0070(10) 0.048(5) Uani 1 1 d .
H10A H -2.0408 -1.4001 -0.0213 0.058 Uiso 1 1 calc R
H10B H -1.9767 -1.3250 -0.0006 0.058 Uiso 1 1 calc R
C11 C -2.2634(17) -1.2032(11) 0.1658(9) 0.041(4) Uani 1 1 d .
H11A H -2.2967 -1.1509 0.2069 0.049 Uiso 1 1 calc R
C12 C -2.2384(13) -1.3320(10) 0.0976(9) 0.034(3) Uani 1 1 d .
H12A H -2.2483 -1.3901 0.0774 0.041 Uiso 1 1 calc R
C13 C -1.4386(14) -0.4468(11) -0.3761(10) 0.041(4) Uani 1 1 d .
H13A H -1.4755 -0.4015 -0.3303 0.049 Uiso 1 1 calc R
C14 C -1.4020(12) -0.5596(10) -0.4664(9) 0.032(3) Uani 1 1 d .
H14A H -1.4113 -0.6112 -0.4950 0.038 Uiso 1 1 calc R
C15 C -1.2524(15) -0.3930(12) -0.4395(13) 0.055(5) Uani 1 1 d .
H15A H -1.2708 -0.3602 -0.3870 0.067 Uiso 1 1 calc R
H15B H -1.2676 -0.3393 -0.4747 0.067 Uiso 1 1 calc R
C16 C -1.1222(14) -0.4510(11) -0.4708(9) 0.037(3) Uiso 1 1 d .
C17 C -1.0522(14) -0.4284(10) -0.5400(9) 0.035(3) Uani 1 1 d .
H17A H -1.0865 -0.3785 -0.5687 0.042 Uiso 1 1 calc R
C18 C -1.0702(15) -0.5227(11) -0.4299(10) 0.043(4) Uani 1 1 d .
H18A H -1.1177 -0.5391 -0.3808 0.052 Uiso 1 1 calc R
C19 C -2.5761(13) -1.0374(12) -0.1072(10) 0.041(4) Uani 1 1 d .
H19A H -2.5454 -1.0857 -0.1509 0.049 Uiso 1 1 calc R
C20 C -2.6048(14) -0.9160(11) -0.0274(10) 0.044(4) Uani 1 1 d .
H20A H -2.5954 -0.8594 -0.0046 0.053 Uiso 1 1 calc R
C21 C -2.7506(15) -1.0961(11) -0.0265(12) 0.058(6) Uani 1 1 d .
H21A H -2.7433 -1.1290 0.0213 0.070 Uiso 1 1 calc R
H21B H -2.7211 -1.1496 -0.0697 0.070 Uiso 1 1 calc R
C22 C -2.8798(14) -1.0451(9) -0.0120(9) 0.033(3) Uani 1 1 d .
C23 C -2.9151(14) -0.9910(11) -0.0687(9) 0.036(3) Uani 1 1 d .
H23A H -2.8563 -0.9846 -0.1167 0.043 Uiso 1 1 calc R
C24 C -3.0351(13) -0.9455(10) -0.0572(9) 0.033(3) Uani 1 1 d .
H24A H -3.0577 -0.9085 -0.0970 0.050 Uiso 1 1 calc R
C25 C -1.9659(13) -0.5645(10) -0.2568(8) 0.029(3) Uani 1 1 d .
H25A H -2.0489 -0.5355 -0.2302 0.034 Uiso 1 1 calc R
C26 C -1.7995(13) -0.6656(9) -0.3181(9) 0.035(4) Uani 1 1 d .
H26A H -1.7401 -0.7248 -0.3456 0.042 Uiso 1 1 calc R
C27 C -1.9043(14) -0.4084(10) -0.2560(8) 0.034(3) Uani 1 1 d .
H27A H -1.8435 -0.4016 -0.2344 0.040 Uiso 1 1 calc R
H27B H -1.9837 -0.3800 -0.2152 0.040 Uiso 1 1 calc R
C28 C -1.8958(12) -0.3491(8) -0.3279(7) 0.020(3) Uani 1 1 d .
C29 C -1.9775(12) -0.3397(10) -0.3648(8) 0.031(3) Uani 1 1 d .
H29A H -2.0399 -0.3702 -0.3450 0.037 Uiso 1 1 calc R
C30 C -1.8094(12) -0.2992(9) -0.3558(8) 0.029(3) Uani 1 1 d .
H30A H -1.7537 -0.3045 -0.3298 0.035 Uiso 1 1 calc R
C31 C -1.9687(14) -0.2838(9) -0.4333(9) 0.036(4) Uani 1 1 d .
H31A H -2.0239 -0.2795 -0.4595 0.044 Uiso 1 1 calc R
C32 C -1.8015(13) -0.2432(10) -0.4185(10) 0.037(4) Uani 1 1 d .
H32A H -1.7430 -0.2082 -0.4345 0.045 Uiso 1 1 calc R
C33 C -1.8817(13) -0.2369(10) -0.4610(9) 0.036(4) Uani 1 1 d .
C34 C -1.8749(15) -0.1801(11) -0.5334(9) 0.040(4) Uani 1 1 d .
H34A H -1.9501 -0.1694 -0.5439 0.048 Uiso 1 1 calc R
H34B H -1.8665 -0.1133 -0.5237 0.048 Uiso 1 1 calc R
C35 C -1.6793(14) -0.2086(11) -0.6411(10) 0.039(4) Uani 1 1 d .
H35A H -1.6579 -0.1519 -0.6292 0.046 Uiso 1 1 calc R
C36 C -1.6827(14) -0.3405(10) -0.6957(8) 0.035(4) Uani 1 1 d .
H36A H -1.6599 -0.3971 -0.7318 0.042 Uiso 1 1 calc R
N1 N -2.0853(11) -0.8532(8) -0.2584(7) 0.034(3) Uani 1 1 d .
N2 N -2.2272(10) -0.9265(8) -0.2064(7) 0.030(3) Uani 1 1 d .
N3 N -2.1302(9) -0.9933(8) -0.2582(6) 0.024(2) Uani 1 1 d .
N4 N -2.1493(11) -1.2962(9) 0.0677(7) 0.032(3) Uani 1 1 d .
N5 N -2.1642(14) -1.2125(11) 0.1088(9) 0.050(4) Uani 1 1 d .
N6 N -2.3142(11) -1.2735(9) 0.1616(8) 0.038(3) Uani 1 1 d .
N7 N -1.4817(11) -0.5149(9) -0.3963(8) 0.040(3) Uani 1 1 d .
N8 N -1.3100(12) -0.5237(10) -0.4907(9) 0.047(3) Uani 1 1 d .
N9 N -1.3331(11) -0.4538(8) -0.4325(7) 0.035(3) Uani 1 1 d .
N10 N -2.5255(11) -0.9662(9) -0.0978(8) 0.041(3) Uani 1 1 d .
N11 N -2.6938(12) -0.9526(10) 0.0055(8) 0.045(3) Uani 1 1 d .
N12 N -2.6735(11) -1.0295(8) -0.0470(8) 0.034(3) Uani 1 1 d .
N13 N -1.9154(10) -0.6613(8) -0.2816(7) 0.031(3) Uani 1 1 d .
N14 N -1.7769(9) -0.5791(8) -0.3118(7) 0.028(3) Uani 1 1 d .
N15 N -1.8865(10) -0.5139(8) -0.2738(6) 0.024(2) Uani 1 1 d .
N16 N -1.6146(11) -0.2766(9) -0.7011(7) 0.037(3) Uani 1 1 d .
N17 N -1.7802(13) -0.3157(9) -0.6370(8) 0.045(3) Uani 1 1 d .
N18 N -1.7786(11) -0.2313(8) -0.6001(7) 0.032(3) Uani 1 1 d .

loop_
_atom_site_aniso_label
_atom_site_aniso_U_11
_atom_site_aniso_U_22
_atom_site_aniso_U_33
_atom_site_aniso_U_23
_atom_site_aniso_U_13
_atom_site_aniso_U_12
Mo1 0.0166(6) 0.0225(6) 0.0231(6) -0.0037(4) -0.0040(5) -0.0058(4)
Mo2 0.0173(6) 0.0276(6) 0.0249(7) -0.0007(4) -0.0061(5) -0.0042(5)
Mo3 0.0198(6) 0.0265(6) 0.0302(7) -0.0003(4) -0.0063(5) -0.0077(5)
Mo4 0.0174(6) 0.0218(6) 0.0358(7) -0.0011(4) -0.0044(5) -0.0068(5)
Mo5 0.0209(6) 0.0385(7) 0.0240(7) 0.0023(5) -0.0097(5) -0.0091(5)
Mo6 0.0223(6) 0.0288(6) 0.0249(7) 0.0038(4) -0.0083(5) -0.0114(5)
Mo7 0.0177(6) 0.0339(6) 0.0314(7) 0.0003(5) -0.0048(5) -0.0093(5)
Mo8 0.0247(7) 0.0504(8) 0.0345(8) -0.0017(6) -0.0088(6) -0.0026(6)
Cu1 0.0364(12) 0.0706(14) 0.0352(12) -0.0013(9) -0.0010(9) -0.0203(10)
Cu2 0.0245(11) 0.0588(13) 0.0698(16) 0.0172(11) -0.0002(10) -0.0156(10)
Cu3 0.0252(10) 0.0499(11) 0.0611(15) 0.0078(9) -0.0059(9) -0.0186(9)
Cu4 0.0399(12) 0.0358(10) 0.0642(15) 0.0118(9) -0.0134(10) -0.0249(9)
O26 0.060(8) 0.070(8) 0.037(7) 0.022(6) -0.002(6) -0.008(7)
O25 0.017(5) 0.031(5) 0.020(5) 0.003(3) -0.008(4) -0.008(4)
O24 0.030(6) 0.036(5) 0.032(6) 0.001(4) -0.019(5) -0.009(4)
O23 0.028(5) 0.034(5) 0.018(5) -0.002(4) -0.006(4) -0.009(4)
O22 0.041(6) 0.032(5) 0.042(7) 0.002(4) -0.018(5) -0.008(5)
O21 0.022(5) 0.040(6) 0.033(6) -0.006(4) 0.004(4) 0.002(4)
O20 0.019(5) 0.024(4) 0.025(5) 0.001(3) -0.005(4) -0.002(4)
O19 0.010(4) 0.037(5) 0.023(5) 0.002(4) -0.001(4) -0.008(4)
O18 0.048(7) 0.032(6) 0.049(7) 0.007(5) -0.018(6) 0.000(5)
O17 0.024(5) 0.034(5) 0.023(5) -0.002(4) -0.006(4) -0.018(4)
O16 0.026(5) 0.019(5) 0.048(7) -0.003(4) -0.003(5) -0.001(4)
O15 0.030(6) 0.043(6) 0.033(6) 0.003(4) -0.013(5) -0.010(5)
O14 0.033(6) 0.048(6) 0.031(6) -0.013(4) -0.013(5) -0.008(5)
O13 0.032(6) 0.029(5) 0.040(6) 0.008(4) -0.013(5) -0.002(4)
O12 0.039(6) 0.034(5) 0.043(7) -0.007(4) -0.023(5) 0.000(5)
O11 0.029(6) 0.041(5) 0.036(6) 0.003(4) -0.016(5) -0.012(4)
O10 0.016(5) 0.029(5) 0.037(6) 0.003(4) -0.011(4) -0.003(4)
O9 0.025(5) 0.041(5) 0.039(6) 0.010(4) -0.014(5) -0.020(4)
O8 0.020(5) 0.051(6) 0.053(7) 0.008(5) -0.006(5) -0.017(5)
O7 0.021(5) 0.044(6) 0.025(6) 0.001(4) -0.002(4) -0.007(4)
O6 0.037(7) 0.082(8) 0.035(7) -0.006(6) -0.014(5) -0.022(6)
O5 0.025(6) 0.045(6) 0.047(7) 0.008(5) -0.018(5) 0.007(5)
O4 0.022(5) 0.053(6) 0.042(7) -0.005(5) -0.006(5) -0.010(5)
O3 0.041(7) 0.067(7) 0.035(7) 0.015(5) -0.014(5) -0.033(6)
O2 0.048(7) 0.039(6) 0.049(7) -0.014(5) -0.008(6) -0.015(5)
O1 0.041(8) 0.104(11) 0.070(10) -0.034(8) -0.030(7) 0.000(7)
C1 0.023(7) 0.024(7) 0.038(9) 0.006(5) -0.005(6) -0.006(6)
C2 0.019(7) 0.023(7) 0.046(9) 0.009(6) -0.002(6) -0.003(6)
C3 0.022(7) 0.021(6) 0.044(9) 0.001(5) -0.012(6) -0.008(6)
C4 0.019(7) 0.027(7) 0.036(9) -0.004(5) -0.008(6) -0.012(6)
C5 0.023(8) 0.040(8) 0.032(9) -0.003(6) 0.000(6) -0.007(6)
C6 0.027(8) 0.030(7) 0.048(10) -0.003(6) -0.013(7) -0.020(6)
C8 0.029(8) 0.029(7) 0.016(7) 0.007(5) -0.003(6) -0.008(6)
C9 0.022(7) 0.028(7) 0.034(9) -0.003(5) -0.011(6) 0.001(6)
C10 0.025(8) 0.055(10) 0.045(10) 0.019(8) -0.003(7) 0.004(7)
C11 0.074(13) 0.044(9) 0.021(8) 0.006(6) -0.020(8) -0.039(9)
C12 0.030(8) 0.036(8) 0.048(10) 0.014(6) -0.011(7) -0.029(7)
C13 0.038(9) 0.050(9) 0.045(10) -0.007(7) -0.018(8) -0.023(8)
C14 0.025(8) 0.038(8) 0.044(10) 0.009(6) -0.022(7) -0.015(6)
C15 0.033(10) 0.040(9) 0.096(16) -0.010(9) -0.015(10) -0.023(8)
C17 0.043(9) 0.036(8) 0.038(9) 0.005(6) -0.018(7) -0.025(7)
C18 0.048(11) 0.050(9) 0.044(10) 0.014(7) -0.014(8) -0.037(8)
C19 0.025(8) 0.049(9) 0.040(10) -0.005(7) -0.009(7) 0.000(7)
C20 0.032(9) 0.049(9) 0.053(11) -0.014(7) -0.001(8) -0.029(8)
C21 0.038(10) 0.020(8) 0.095(15) 0.012(8) 0.007(10) -0.013(7)
C22 0.039(9) 0.015(6) 0.056(11) 0.003(6) -0.020(8) -0.020(6)
C23 0.035(9) 0.051(9) 0.036(9) 0.011(7) -0.014(7) -0.035(7)
C24 0.034(8) 0.028(7) 0.036(9) 0.010(6) -0.007(7) -0.012(6)
C25 0.031(8) 0.041(8) 0.015(7) 0.005(5) -0.006(6) -0.016(7)
C26 0.036(9) 0.012(6) 0.051(10) -0.010(5) -0.009(7) -0.005(6)
C27 0.047(9) 0.033(7) 0.011(7) -0.006(5) -0.002(6) -0.007(7)
C28 0.027(7) 0.018(6) 0.021(7) -0.003(5) -0.007(6) -0.014(5)
C29 0.025(8) 0.037(7) 0.028(8) -0.004(6) 0.002(6) -0.021(6)
C30 0.022(7) 0.028(7) 0.034(9) -0.021(6) -0.010(6) -0.001(6)
C31 0.049(10) 0.022(7) 0.036(9) -0.009(6) -0.016(7) -0.005(7)
C32 0.024(8) 0.022(7) 0.060(11) 0.002(6) -0.003(7) -0.012(6)
C33 0.022(7) 0.028(7) 0.042(9) -0.008(6) 0.010(6) -0.005(6)
C34 0.045(10) 0.036(8) 0.027(9) 0.006(6) -0.002(7) -0.009(7)
C35 0.035(9) 0.042(9) 0.051(11) 0.013(7) -0.022(8) -0.021(7)
C36 0.045(10) 0.034(8) 0.022(8) -0.002(6) -0.015(7) -0.002(7)
N1 0.034(7) 0.024(6) 0.033(7) 0.009(5) 0.003(6) -0.009(5)
N2 0.018(6) 0.041(7) 0.026(7) 0.008(5) -0.001(5) -0.011(5)
N3 0.012(6) 0.036(6) 0.024(6) 0.007(5) -0.001(5) -0.013(5)
N4 0.036(7) 0.041(7) 0.031(7) 0.007(5) -0.018(6) -0.026(6)
N5 0.068(11) 0.066(9) 0.047(10) 0.017(7) -0.032(8) -0.051(8)
N6 0.037(8) 0.040(7) 0.036(8) 0.000(5) -0.009(6) -0.015(6)
N7 0.020(6) 0.051(8) 0.046(9) 0.011(6) -0.002(6) -0.018(6)
N8 0.039(8) 0.049(8) 0.051(9) 0.003(6) -0.011(7) -0.016(7)
N9 0.032(7) 0.029(6) 0.034(7) -0.010(5) 0.006(6) -0.013(5)
N10 0.030(7) 0.044(7) 0.040(8) 0.001(6) -0.002(6) -0.008(6)
N11 0.035(8) 0.061(8) 0.037(8) -0.005(6) -0.001(6) -0.024(7)
N12 0.027(7) 0.021(6) 0.046(8) 0.000(5) -0.002(6) -0.009(5)
N13 0.025(6) 0.030(6) 0.034(7) 0.000(5) -0.001(5) -0.013(5)
N14 0.011(5) 0.033(6) 0.042(8) 0.004(5) -0.012(5) -0.006(5)
N15 0.021(6) 0.030(6) 0.017(6) -0.001(4) -0.003(5) -0.004(5)
N16 0.036(7) 0.047(7) 0.030(7) 0.006(5) -0.011(6) -0.017(6)
N17 0.052(9) 0.030(7) 0.051(9) 0.006(6) -0.007(7) -0.024(6)
N18 0.027(7) 0.025(6) 0.036(7) 0.007(5) -0.003(5) -0.004(5)

loop_
_atom_type_symbol
_atom_type_description
_atom_type_scat_dispersion_real
_atom_type_scat_dispersion_imag
_atom_type_scat_source
O O 0.0106 0.0060 'International Tables Vol C Tables 4.2.6.8 and 6.1.1.4'
Mo Mo -1.6832 0.6857 'International Tables Vol C Tables 4.2.6.8 and 6.1.1.4'
C C 0.0033 0.0016 'International Tables Vol C Tables 4.2.6.8 and 6.1.1.4'
N N 0.0061 0.0033 'International Tables Vol C Tables 4.2.6.8 and 6.1.1.4'
Cu Cu 0.3201 1.2651 'International Tables Vol C Tables 4.2.6.8 and 6.1.1.4'
H H 0.0000 0.0000 'International Tables Vol C Tables 4.2.6.8 and 6.1.1.4'

loop_
_geom_angle_atom_site_label_1
_geom_angle_atom_site_label_2
_geom_angle_atom_site_label_3
_geom_angle
_geom_angle_site_symmetry_1
_geom_angle_site_symmetry_3
O16 Mo1 O23 103.6(5) . .
O16 Mo1 O19 101.4(4) . .
O23 Mo1 O19 96.5(4) . .
O16 Mo1 O25 102.2(4) . .
O23 Mo1 O25 94.9(4) . .
O19 Mo1 O25 150.5(4) . .
O16 Mo1 O20 99.5(4) . .
O23 Mo1 O20 156.9(4) . .
O19 Mo1 O20 79.2(4) . .
O25 Mo1 O20 79.7(4) . .
O16 Mo1 O20 176.3(4) . 2_245
O23 Mo1 O20 80.1(4) . 2_245
O19 Mo1 O20 78.0(3) . 2_245
O25 Mo1 O20 77.3(3) . 2_245
O20 Mo1 O20 76.7(3) . 2_245
O16 Mo1 Mo2 91.8(4) . .
O23 Mo1 Mo2 130.5(3) . .
O19 Mo1 Mo2 126.5(3) . .
O25 Mo1 Mo2 35.6(2) . .
O20 Mo1 Mo2 47.4(2) . .
O20 Mo1 Mo2 85.7(2) 2_245 .
O21 Mo2 O8 105.2(5) . .
O21 Mo2 O17 101.6(4) . .
O8 Mo2 O17 99.7(5) . .
O21 Mo2 O25 96.9(4) . .
O8 Mo2 O25 103.2(5) . .
O17 Mo2 O25 145.6(4) . .
O21 Mo2 O19 165.2(4) . 2_245
O8 Mo2 O19 87.4(4) . 2_245
O17 Mo2 O19 83.6(3) . 2_245
O25 Mo2 O19 72.2(3) . 2_245
O21 Mo2 O20 95.7(4) . .
O8 Mo2 O20 159.2(4) . .
O17 Mo2 O20 76.6(3) . .
O25 Mo2 O20 72.9(3) . .
O19 Mo2 O20 71.9(3) 2_245 .
O21 Mo2 Mo1 86.5(4) . .
O8 Mo2 Mo1 138.1(4) . .
O17 Mo2 Mo1 117.6(3) . .
O25 Mo2 Mo1 34.9(3) . .
O19 Mo2 Mo1 78.9(2) 2_245 .
O20 Mo2 Mo1 41.0(2) . .
O11 Mo3 O12 104.2(5) . .
O11 Mo3 O13 101.6(5) . .
O12 Mo3 O13 101.7(5) . .
O11 Mo3 O10 100.5(4) . .
O12 Mo3 O10 98.5(4) . .
O13 Mo3 O10 145.2(4) . .
O11 Mo3 O9 166.7(4) . .
O12 Mo3 O9 88.4(4) . .
O13 Mo3 O9 79.5(4) . .
O10 Mo3 O9 73.0(4) . .
O11 Mo3 O7 90.5(4) . 2_234
O12 Mo3 O7 165.3(4) . 2_234
O13 Mo3 O7 74.5(4) . 2_234
O10 Mo3 O7 78.8(3) . 2_234
O9 Mo3 O7 76.9(3) . 2_234
O2 Mo4 O7 110.5(5) . .
O2 Mo4 O9 108.0(5) . .
O7 Mo4 O9 108.0(4) . .
O2 Mo4 O5 110.4(5) . .
O7 Mo4 O5 110.0(4) . .
O9 Mo4 O5 109.9(5) . .
O18 Mo5 O6 104.1(6) . .
O18 Mo5 O17 99.2(5) . .
O6 Mo5 O17 102.6(5) . .
O18 Mo5 O24 99.9(5) . .
O6 Mo5 O24 100.5(5) . .
O17 Mo5 O24 145.2(4) . .
O18 Mo5 O23 166.9(4) . 2_245
O6 Mo5 O23 89.0(5) . 2_245
O17 Mo5 O23 77.8(3) . 2_245
O24 Mo5 O23 76.9(4) . 2_245
O18 Mo5 O20 96.8(4) . .
O6 Mo5 O20 159.1(4) . .
O17 Mo5 O20 75.0(3) . .
O24 Mo5 O20 74.2(3) . .
O23 Mo5 O20 70.1(3) 2_245 .
O22 Mo6 O15 105.8(5) . .
O22 Mo6 O24 102.8(4) . .
O15 Mo6 O24 102.1(5) . .
O22 Mo6 O19 95.9(4) . .
O15 Mo6 O19 101.3(4) . .
O24 Mo6 O19 144.7(4) . .
O22 Mo6 O20 94.7(4) . .
O15 Mo6 O20 159.1(4) . .
O24 Mo6 O20 76.7(4) . .
O19 Mo6 O20 72.0(3) . .
O22 Mo6 O25 163.2(4) . 2_245
O15 Mo6 O25 87.6(4) . 2_245
O24 Mo6 O25 83.8(3) . 2_245
O19 Mo6 O25 71.1(3) . 2_245
O20 Mo6 O25 71.5(3) . 2_245
O3 Mo7 O14 105.4(6) . .
O3 Mo7 O10 100.0(5) . .
O14 Mo7 O10 99.8(4) . .
O3 Mo7 O4 102.4(5) . 2_234
O14 Mo7 O4 97.2(4) . 2_234
O10 Mo7 O4 147.0(4) . 2_234
O3 Mo7 O5 92.4(5) . 2_234
O14 Mo7 O5 161.5(5) . 2_234
O10 Mo7 O5 81.8(4) . 2_234
O4 Mo7 O5 73.4(4) 2_234 2_234
O3 Mo7 O9 166.9(5) . .
O14 Mo7 O9 86.7(4) . .
O10 Mo7 O9 72.4(4) . .
O4 Mo7 O9 80.7(4) 2_234 .
O5 Mo7 O9 76.2(4) 2_234 .
O26 Mo8 O1 107.3(7) . .
O26 Mo8 O4 104.5(6) . .
O1 Mo8 O4 99.1(5) . .
O26 Mo8 O13 100.7(5) . .
O1 Mo8 O13 104.5(6) . .
O4 Mo8 O13 138.3(4) . .
O26 Mo8 O5 90.2(6) . .
O1 Mo8 O5 161.6(6) . .
O4 Mo8 O5 70.3(4) . .
O13 Mo8 O5 76.9(4) . .
N16 Cu1 N6 169.6(6) . 1_664
N16 Cu1 O23 97.6(5) . 1_554
N6 Cu1 O23 92.7(4) 1_664 1_554
N10 Cu2 N2 172.5(6) . .
N7 Cu3 N14 168.0(6) . .
N7 Cu3 O6 93.1(5) . .
N14 Cu3 O6 98.4(5) . .
N13 Cu4 N1 167.4(5) . .
N13 Cu4 O14 98.3(4) . .
N1 Cu4 O14 91.1(4) . .
Mo1 O25 Mo2 109.5(4) . .
Mo1 O25 Mo6 111.3(4) . 2_245
Mo2 O25 Mo6 103.2(4) . 2_245
Mo6 O24 Mo5 117.8(5) . .
Mo1 O23 Mo5 117.1(4) . 2_245
Mo1 O23 Cu1 126.0(4) . 1_556
Mo5 O23 Cu1 116.9(4) 2_245 1_556
Mo1 O20 Mo6 92.7(3) . .
Mo1 O20 Mo2 91.6(3) . .
Mo6 O20 Mo2 164.8(4) . .
Mo1 O20 Mo1 103.3(3) . 2_245
Mo6 O20 Mo1 97.4(3) . 2_245
Mo2 O20 Mo1 95.9(3) . 2_245
Mo1 O20 Mo5 164.1(4) . .
Mo6 O20 Mo5 86.0(3) . .
Mo2 O20 Mo5 85.9(3) . .
Mo1 O20 Mo5 92.6(3) 2_245 .
Mo1 O19 Mo6 109.4(4) . .
Mo1 O19 Mo2 111.9(4) . 2_245
Mo6 O19 Mo2 103.0(4) . 2_245
Mo2 O17 Mo5 117.5(4) . .
Mo7 O14 Cu4 145.0(5) . .
Mo8 O13 Mo3 126.3(5) . .
Mo7 O10 Mo3 122.1(5) . .
Mo4 O9 Mo3 130.3(5) . .
Mo4 O9 Mo7 134.0(5) . .
Mo3 O9 Mo7 88.7(3) . .
Mo4 O7 Mo3 129.9(5) . 2_234
Mo5 O6 Cu3 160.8(6) . .
Mo4 O5 Mo7 130.2(4) . 2_234
Mo4 O5 Mo8 128.9(5) . .
Mo7 O5 Mo8 89.2(4) 2_234 .
Mo8 O4 Mo7 123.2(6) . 2_234
N1 C1 N2 112.5(12) . .
N1 C1 H1A 123.7 . .
N2 C1 H1A 123.7 . .
N3 C2 N1 109.0(12) . .
N3 C2 H2A 125.5 . .
N1 C2 H2A 125.5 . .
N3 C3 C4 110.9(11) . .
N3 C3 H3A 109.5 . .
C4 C3 H3A 109.5 . .
N3 C3 H3B 109.5 . .
C4 C3 H3B 109.5 . .
H3A C3 H3B 108.1 . .
C6 C4 C5 118.1(14) . .
C6 C4 C3 122.0(13) . .
C5 C4 C3 119.8(13) . .
C8 C5 C4 119.4(14) . .
C8 C5 H5A 120.3 . .
C4 C5 H5A 120.3 . .
C7 C6 C4 121.2(14) . .
C7 C6 H6A 119.4 . .
C4 C6 H6A 119.4 . .
C9 C8 C5 121.7(14) . .
C9 C8 H8A 119.1 . .
C5 C8 H8A 119.1 . .
C6 C7 C9 121.7(14) . .
C6 C7 H7A 119.2 . .
C9 C7 H7A 119.2 . .
C7 C9 C8 117.7(13) . .
C7 C9 C10 121.5(13) . .
C8 C9 C10 120.7(14) . .
N4 C10 C9 112.4(11) . .
N4 C10 H10A 109.1 . .
C9 C10 H10A 109.1 . .
N4 C10 H10B 109.1 . .
C9 C10 H10B 109.1 . .
H10A C10 H10B 107.9 . .
N5 C11 N6 113.5(14) . .
N5 C11 H11A 123.3 . .
N6 C11 H11A 123.3 . .
N4 C12 N6 108.3(13) . .
N4 C12 H12A 125.9 . .
N6 C12 H12A 125.9 . .
N7 C13 N9 107.3(13) . .
N7 C13 H13A 126.4 . .
N9 C13 H13A 126.4 . .
N8 C14 N7 112.4(14) . .
N8 C14 H14A 123.8 . .
N7 C14 H14A 123.8 . .
N9 C15 C16 114.4(12) . .
N9 C15 H15A 108.7 . .
C16 C15 H15A 108.7 . .
N9 C15 H15B 108.7 . .
C16 C15 H15B 108.7 . .
H15A C15 H15B 107.6 . .
C17 C16 C18 118.4(15) . .
C17 C16 C15 118.9(15) . .
C18 C16 C15 122.6(16) . .
C16 C17 C18 121.1(14) . 2_344
C16 C17 H17A 119.5 . .
C18 C17 H17A 119.5 2_344 .
C16 C18 C17 120.5(15) . 2_344
C16 C18 H18A 119.7 . .
C17 C18 H18A 119.7 2_344 .
N12 C19 N10 109.8(14) . .
N12 C19 H19A 125.1 . .
N10 C19 H19A 125.1 . .
N11 C20 N10 114.3(13) . .
N11 C20 H20A 122.8 . .
N10 C20 H20A 122.8 . .
N12 C21 C22 114.9(11) . .
N12 C21 H21A 108.6 . .
C22 C21 H21A 108.6 . .
N12 C21 H21B 108.6 . .
C22 C21 H21B 108.6 . .
H21A C21 H21B 107.5 . .
C24 C22 C23 119.1(14) 2_/35 .
C24 C22 C21 120.1(14) 2_/35 .
C23 C22 C21 120.7(15) . .
C22 C23 C24 121.6(14) . .
C22 C23 H23A 119.2 . .
C24 C23 H23A 119.2 . .
C22 C24 C23 119.3(14) 2_/35 .
C22 C24 H24A 120.4 2_/35 .
C23 C24 H24A 120.4 . .
N15 C25 N13 111.7(12) . .
N15 C25 H25A 124.2 . .
N13 C25 H25A 124.2 . .
N14 C26 N13 113.4(11) . .
N14 C26 H26A 123.3 . .
N13 C26 H26A 123.3 . .
N15 C27 C28 112.1(10) . .
N15 C27 H27A 109.2 . .
C28 C27 H27A 109.2 . .
N15 C27 H27B 109.2 . .
C28 C27 H27B 109.2 . .
H27A C27 H27B 107.9 . .
C29 C28 C30 118.5(12) . .
C29 C28 C27 120.4(13) . .
C30 C28 C27 121.1(12) . .
C28 C29 C31 120.1(13) . .
C28 C29 H29A 119.9 . .
C31 C29 H29A 119.9 . .
C32 C30 C28 122.6(13) . .
C32 C30 H30A 118.7 . .
C28 C30 H30A 118.7 . .
C33 C31 C29 120.6(15) . .
C33 C31 H31A 119.7 . .
C29 C31 H31A 119.7 . .
C30 C32 C33 120.0(14) . .
C30 C32 H32A 120.0 . .
C33 C32 H32A 120.0 . .
C31 C33 C32 118.0(15) . .
C31 C33 C34 118.9(15) . .
C32 C33 C34 123.1(14) . .
N18 C34 C33 112.3(12) . .
N18 C34 H34A 109.1 . .
C33 C34 H34A 109.1 . .
N18 C34 H34B 109.1 . .
C33 C34 H34B 109.1 . .
H34A C34 H34B 107.9 . .
N16 C35 N18 109.9(13) . .
N16 C35 H35A 125.0 . .
N18 C35 H35A 125.0 . .
N17 C36 N16 112.9(13) . .
N17 C36 H36A 123.6 . .
N16 C36 H36A 123.6 . .
C1 N1 C2 105.2(12) . .
C1 N1 Cu4 131.4(10) . .
C2 N1 Cu4 123.1(10) . .
C1 N2 N3 103.8(11) . .
C1 N2 Cu2 131.3(9) . .
N3 N2 Cu2 124.5(9) . .
C2 N3 N2 109.4(11) . .
C2 N3 C3 127.1(11) . .
N2 N3 C3 123.4(11) . .
C12 N4 N5 111.0(13) . .
C12 N4 C10 127.6(14) . .
N5 N4 C10 120.8(14) . .
C11 N5 N4 103.3(13) . .
C11 N6 C12 104.0(13) . .
C11 N6 Cu1 129.1(11) . 1_446
C12 N6 Cu1 126.8(10) . 1_446
C13 N7 C14 106.0(13) . .
C13 N7 Cu3 129.1(12) . .
C14 N7 Cu3 124.8(11) . .
C14 N8 N9 103.7(13) . .
C13 N9 N8 110.6(13) . .
C13 N9 C15 128.8(13) . .
N8 N9 C15 120.4(13) . .
C19 N10 C20 101.9(13) . .
C19 N10 Cu2 129.1(11) . .
C20 N10 Cu2 128.6(11) . .
C20 N11 N12 103.0(12) . .
C19 N12 N11 111.0(13) . .
C19 N12 C21 129.6(14) . .
N11 N12 C21 119.1(13) . .
C25 N13 C26 102.6(11) . .
C25 N13 Cu4 130.2(10) . .
C26 N13 Cu4 126.9(9) . .
C26 N14 N15 103.8(11) . .
C26 N14 Cu3 131.7(9) . .
N15 N14 Cu3 124.4(9) . .
C25 N15 N14 108.3(11) . .
C25 N15 C27 129.0(12) . .
N14 N15 C27 122.7(12) . .
C35 N16 C36 103.9(13) . .
C35 N16 Cu1 128.2(11) . .
C36 N16 Cu1 128.0(10) . .
C36 N17 N18 105.2(13) . .
C35 N18 N17 108.1(12) . .
C35 N18 C34 130.3(13) . .
N17 N18 C34 121.5(13) . .

loop_
_geom_bond_atom_site_label_1
_geom_bond_atom_site_label_2
_geom_bond_distance
_geom_bond_site_symmetry_2
Mo1 O16 1.696(8) .
Mo1 O23 1.752(9) .
Mo1 O19 1.933(9) .
Mo1 O25 1.951(9) .
Mo1 O20 2.109(9) .
Mo1 O20 2.423(8) 2_245
Mo1 Mo2 3.2136(18) .
Mo2 O21 1.682(9) .
Mo2 O8 1.703(10) .
Mo2 O17 1.905(9) .
Mo2 O25 1.984(8) .
Mo2 O19 2.350(8) 2_245
Mo2 O20 2.367(9) .
Mo3 O11 1.698(10) .
Mo3 O12 1.714(9) .
Mo3 O13 1.909(10) .
Mo3 O10 1.933(9) .
Mo3 O9 2.373(10) .
Mo3 O7 2.397(9) 2_234
Mo4 O2 1.701(10) .
Mo4 O7 1.756(9) .
Mo4 O9 1.790(10) .
Mo4 O5 1.824(11) .
Mo5 O18 1.689(9) .
Mo5 O6 1.749(11) .
Mo5 O17 1.913(9) .
Mo5 O24 1.915(10) .
Mo5 O23 2.341(9) 2_245
Mo5 O20 2.424(9) .
Mo6 O22 1.677(9) .
Mo6 O15 1.702(10) .
Mo6 O24 1.884(9) .
Mo6 O19 2.020(9) .
Mo6 O20 2.344(9) .
Mo6 O25 2.375(8) 2_245
Mo7 O3 1.676(11) .
Mo7 O14 1.713(9) .
Mo7 O10 1.897(9) .
Mo7 O4 1.927(11) 2_234
Mo7 O5 2.296(10) 2_234
Mo7 O9 2.421(10) .
Mo8 O26 1.660(12) .
Mo8 O1 1.681(13) .
Mo8 O4 1.873(10) .
Mo8 O13 1.892(10) .
Mo8 O5 2.460(11) .
Cu1 N16 1.870(13) .
Cu1 N6 1.885(13) 1_664
Cu1 O23 2.434(9) 1_554
Cu2 N10 1.866(14) .
Cu2 N2 1.902(12) .
Cu3 N7 1.920(12) .
Cu3 N14 1.927(11) .
Cu3 O6 2.256(11) .
Cu4 N13 1.885(12) .
Cu4 N1 1.918(12) .
Cu4 O14 2.340(10) .
O25 Mo6 2.375(8) 2_245
O23 Mo5 2.341(9) 2_245
O23 Cu1 2.434(9) 1_556
O20 Mo1 2.423(8) 2_245
O19 Mo2 2.350(8) 2_245
O7 Mo3 2.397(9) 2_234
O5 Mo7 2.296(10) 2_234
O4 Mo7 1.927(11) 2_234
C1 N1 1.317(18) .
C1 N2 1.341(17) .
C1 H1A 0.9500 .
C2 N3 1.318(17) .
C2 N1 1.350(17) .
C2 H2A 0.9500 .
C3 N3 1.475(16) .
C3 C4 1.552(19) .
C3 H3A 0.9900 .
C3 H3B 0.9900 .
C4 C6 1.379(19) .
C4 C5 1.38(2) .
C5 C8 1.383(19) .
C5 H5A 0.9500 .
C6 C7 1.35(2) .
C6 H6A 0.9500 .
C8 C9 1.371(19) .
C8 H8A 0.9500 .
C7 C9 1.36(2) .
C7 H7A 0.9500 .
C9 C10 1.51(2) .
C10 N4 1.460(19) .
C10 H10A 0.9900 .
C10 H10B 0.9900 .
C11 N5 1.29(2) .
C11 N6 1.322(19) .
C11 H11A 0.9500 .
C12 N4 1.290(18) .
C12 N6 1.330(19) .
C12 H12A 0.9500 .
C13 N7 1.325(19) .
C13 N9 1.34(2) .
C13 H13A 0.9500 .
C14 N8 1.31(2) .
C14 N7 1.351(19) .
C14 H14A 0.9500 .
C15 N9 1.458(19) .
C15 C16 1.51(2) .
C15 H15A 0.9900 .
C15 H15B 0.9900 .
C16 C17 1.35(2) .
C16 C18 1.38(2) .
C17 C18 1.40(2) 2_344
C17 H17A 0.9500 .
C18 C17 1.40(2) 2_344
C18 H18A 0.9500 .
C19 N12 1.31(2) .
C19 N10 1.36(2) .
C19 H19A 0.9500 .
C20 N11 1.30(2) .
C20 N10 1.376(19) .
C20 H20A 0.9500 .
C21 N12 1.469(19) .
C21 C22 1.50(2) .
C21 H21A 0.9900 .
C21 H21B 0.9900 .
C22 C24 1.37(2) 2_/35
C22 C23 1.38(2) .
C23 C24 1.40(2) .
C23 H23A 0.9500 .
C24 C22 1.37(2) 2_/35
C24 H24A 0.9500 .
C25 N15 1.320(18) .
C25 N13 1.330(17) .
C25 H25A 0.9500 .
C26 N14 1.325(17) .
C26 N13 1.354(18) .
C26 H26A 0.9500 .
C27 N15 1.449(16) .
C27 C28 1.515(18) .
C27 H27A 0.9900 .
C27 H27B 0.9900 .
C28 C29 1.372(19) .
C28 C30 1.390(19) .
C29 C31 1.44(2) .
C29 H29A 0.9500 .
C30 C32 1.35(2) .
C30 H30A 0.9500 .
C31 C33 1.36(2) .
C31 H31A 0.9500 .
C32 C33 1.44(2) .
C32 H32A 0.9500 .
C33 C34 1.51(2) .
C34 N18 1.409(18) .
C34 H34A 0.9900 .
C34 H34B 0.9900 .
C35 N16 1.32(2) .
C35 N18 1.329(19) .
C35 H35A 0.9500 .
C36 N17 1.28(2) .
C36 N16 1.37(2) .
C36 H36A 0.9500 .
N2 N3 1.360(15) .
N4 N5 1.331(17) .
N6 Cu1 1.885(13) 1_446
N8 N9 1.352(17) .
N11 N12 1.359(17) .
N14 N15 1.364(14) .
N17 N18 1.374(17) .
